data_4100566
_journal_name_full 'Journal of the American Chemical Society'
_journal_year 2005
_chemical_formula_moiety 'C40 H49 Fe N6, C18 H36 K N2 O6'
_chemical_formula_sum 'C58 H85 Fe K N8 O6'
_chemical_formula_weight 1085.29
_chemical_name_common '[Fe(OEP)(2-MeIm)]K(222)'
_space_group_IT_number 14
_symmetry_cell_setting monoclinic
_symmetry_space_group_name_Hall '-P 2yn'
_symmetry_space_group_name_H-M 'P 1 21/n 1'
_cell_angle_alpha 90.00
_cell_angle_beta 94.371(1)
_cell_angle_gamma 90.00
_cell_formula_units_Z 4
_cell_length_a 12.9232(1)
_cell_length_b 19.6316(2)
_cell_length_c 22.5922(3)
_cell_measurement_temperature 100(2)
_cell_volume 5715.04(11)
_diffrn_ambient_temperature 100(2)
_exptl_crystal_density_diffrn 1.261
_cod_depositor_comments
;
The following automatic conversions were performed:
'_symmetry_cell_setting' value 'Monoclinic' changed to 'monoclinic'
according to '/home/saulius/struct/CIF-dictionaries/cif_core.dic'
dictionary named 'cif_core.dic' version 2.4.1 from 2010-06-29.

Automatic conversion script
Id: cif_fix_enum 1527 2010-12-29 10:47:43Z saulius 
;
_cod_original_sg_symbol_H-M 'P 21/n'
_cod_database_code 4100566

loop_
_symmetry_equiv_pos_as_xyz
'x, y, z'
'-x+1/2, y+1/2, -z+1/2'
'-x, -y, -z'
'x-1/2, -y-1/2, z-1/2'

loop_
_atom_site_label
_atom_site_type_symbol
_atom_site_fract_x
_atom_site_fract_y
_atom_site_fract_z
_atom_site_U_iso_or_equiv
_atom_site_adp_type
_atom_site_occupancy
_atom_site_symmetry_multiplicity
_atom_site_calc_flag
_atom_site_refinement_flags
_atom_site_disorder_assembly
_atom_site_disorder_group
Fe(1 Fe 0.37586(3) 0.258287(18) 0.278103(15) 0.02186(10) Uani 1 1 d . . .
N(1) N 0.46128(16) 0.33995(11) 0.24593(9) 0.0244(4) Uani 1 1 d . . .
N(2) N 0.24760(15) 0.32566(11) 0.27042(9) 0.0227(4) Uani 1 1 d . . .
N(3) N 0.29918(16) 0.21052(11) 0.34625(10) 0.0257(4) Uani 1 1 d . . .
N(4) N 0.51495(16) 0.22954(12) 0.32709(10) 0.0278(5) Uani 1 1 d . . .
C(a1 C 0.56681(19) 0.34264(14) 0.24397(12) 0.0279(5) Uani 1 1 d . . .
C(a2 C 0.42141(19) 0.38943(13) 0.20771(11) 0.0249(5) Uani 1 1 d . . .
C(a3 C 0.23647(19) 0.37913(13) 0.23155(11) 0.0234(5) Uani 1 1 d . . .
C(a4 C 0.15239(18) 0.31632(13) 0.29206(11) 0.0233(5) Uani 1 1 d . . .
C(a5 C 0.19647(19) 0.21523(13) 0.35702(11) 0.0244(5) Uani 1 1 d . . .
C(a6 C 0.3386(2) 0.15693(14) 0.37991(12) 0.0287(5) Uani 1 1 d . . .
C(a7 C 0.5257(2) 0.17542(15) 0.36536(13) 0.0325(6) Uani 1 1 d . . .
C(a8 C 0.6127(2) 0.25268(15) 0.31979(12) 0.0297(6) Uani 1 1 d . . .
C(b1 C 0.5948(2) 0.39333(15) 0.20131(12) 0.0308(6) Uani 1 1 d . . .
C(b2 C 0.5045(2) 0.42247(14) 0.17856(12) 0.0285(5) Uani 1 1 d . . .
C(b3 C 0.13024(19) 0.40436(13) 0.22789(11) 0.0248(5) Uani 1 1 d . . .
C(b4 C 0.07834(19) 0.36569(13) 0.26613(11) 0.0252(5) Uani 1 1 d . . .
C(b5 C 0.16954(19) 0.16217(14) 0.39798(11) 0.0267(5) Uani 1 1 d . . .
C(b6 C 0.2575(2) 0.12494(14) 0.41122(12) 0.0292(5) Uani 1 1 d . . .
C(b7 C 0.6348(2) 0.16349(17) 0.38278(14) 0.0380(7) Uani 1 1 d . . .
C(b8 C 0.6884(2) 0.21285(17) 0.35595(13) 0.0364(7) Uani 1 1 d . . .
C(m1 C 0.31660(19) 0.40713(13) 0.20118(11) 0.0250(5) Uani 1 1 d . . .
H(m1 H 0.2977 0.4419 0.1731 0.030 Uiso 1 1 calc R . .
C(m2 C 0.12930(18) 0.26518(13) 0.33193(11) 0.0238(5) Uani 1 1 d . . .
H(m2 H 0.0601 0.2641 0.3433 0.029 Uiso 1 1 calc R . .
C(m3 C 0.4437(2) 0.13967(15) 0.38725(13) 0.0323(6) Uani 1 1 d . . .
H(m3 H 0.4610 0.0996 0.4094 0.039 Uiso 1 1 calc R . .
C(m4 C 0.6365(2) 0.30404(15) 0.28005(12) 0.0302(6) Uani 1 1 d . . .
H(m4 H 0.7081 0.3136 0.2774 0.036 Uiso 1 1 calc R . .
C11 C 0.7035(2) 0.40709(19) 0.18467(15) 0.0435(8) Uani 1 1 d . . .
H11a H 0.7486 0.4175 0.2209 0.052 Uiso 1 1 calc R . .
H11b H 0.7032 0.4473 0.1582 0.052 Uiso 1 1 calc R . .
C12 C 0.7480(3) 0.3447(3) 0.15270(18) 0.0659(12) Uani 1 1 d . . .
H12a H 0.7587 0.3069 0.1809 0.099 Uiso 1 1 calc R . .
H12b H 0.8145 0.3570 0.1374 0.099 Uiso 1 1 calc R . .
H12c H 0.6990 0.3307 0.1197 0.099 Uiso 1 1 calc R . .
C21 C 0.4889(2) 0.47458(15) 0.13024(13) 0.0339(6) Uani 1 1 d . . .
H21a H 0.5518 0.5033 0.1298 0.041 Uiso 1 1 calc R . .
H21b H 0.4299 0.5044 0.1384 0.041 Uiso 1 1 calc R . .
C22 C 0.4673(3) 0.44125(19) 0.06962(14) 0.0484(8) Uani 1 1 d . . .
H22a H 0.5282 0.4150 0.0598 0.073 Uiso 1 1 calc R . .
H22b H 0.4523 0.4765 0.0395 0.073 Uiso 1 1 calc R . .
H22c H 0.4074 0.4107 0.0706 0.073 Uiso 1 1 calc R . .
C31 C 0.0865(2) 0.45903(14) 0.18680(13) 0.0313(6) Uani 1 1 d . . .
H31a H 0.1403 0.4941 0.1820 0.038 Uiso 1 1 calc R . .
H31b H 0.0274 0.4812 0.2045 0.038 Uiso 1 1 calc R . .
C32 C 0.0499(3) 0.42998(18) 0.12587(15) 0.0460(8) Uani 1 1 d . . .
H32a H 0.1085 0.4083 0.1081 0.069 Uiso 1 1 calc R . .
H32b H 0.0224 0.4669 0.1000 0.069 Uiso 1 1 calc R . .
H32c H -0.0047 0.3961 0.1304 0.069 Uiso 1 1 calc R . .
C41 C -0.03308(19) 0.37315(14) 0.28007(13) 0.0299(6) Uani 1 1 d . . .
H41a H -0.0599 0.3280 0.2910 0.036 Uiso 1 1 calc R . .
H41b H -0.0746 0.3887 0.2440 0.036 Uiso 1 1 calc R . .
C42 C -0.0476(2) 0.42286(17) 0.33003(16) 0.0420(7) Uani 1 1 d . . .
H42a H -0.0077 0.4074 0.3661 0.063 Uiso 1 1 calc R . .
H42b H -0.1213 0.4253 0.3373 0.063 Uiso 1 1 calc R . .
H42c H -0.0232 0.4681 0.3190 0.063 Uiso 1 1 calc R . .
C51 C 0.0657(2) 0.15378(14) 0.42328(12) 0.0295(5) Uani 1 1 d . . .
H51a H 0.0595 0.1064 0.4377 0.035 Uiso 1 1 calc R . .
H51b H 0.0102 0.1612 0.3913 0.035 Uiso 1 1 calc R . .
C52 C 0.0496(2) 0.20257(16) 0.47405(14) 0.0391(7) Uani 1 1 d . . .
H52a H 0.1020 0.1938 0.5068 0.059 Uiso 1 1 calc R . .
H52b H -0.0198 0.1957 0.4878 0.059 Uiso 1 1 calc R . .
H52c H 0.0562 0.2496 0.4603 0.059 Uiso 1 1 calc R . .
C61 C 0.2727(2) 0.06503(16) 0.45217(14) 0.0368(6) Uani 1 1 d . . .
H61a H 0.3228 0.0332 0.4360 0.044 Uiso 1 1 calc R . .
H61b H 0.2058 0.0407 0.4537 0.044 Uiso 1 1 calc R . .
C62 C 0.3118(4) 0.0850(2) 0.51402(17) 0.0621(11) Uani 1 1 d . . .
H62a H 0.3810 0.1052 0.5133 0.093 Uiso 1 1 calc R . .
H62b H 0.3156 0.0445 0.5395 0.093 Uiso 1 1 calc R . .
H62c H 0.2643 0.1182 0.5297 0.093 Uiso 1 1 calc R . .
C71 C 0.6770(2) 0.10680(19) 0.42312(16) 0.0472(8) Uani 1 1 d . . .
H71a H 0.6324 0.0661 0.4165 0.057 Uiso 1 1 calc R . .
H71b H 0.7475 0.0947 0.4123 0.057 Uiso 1 1 calc R . .
C72 C 0.6821(4) 0.1250(2) 0.48672(19) 0.0662(11) Uani 1 1 d . . .
H72a H 0.7266 0.1650 0.4938 0.099 Uiso 1 1 calc R . .
H72b H 0.7108 0.0866 0.5104 0.099 Uiso 1 1 calc R . .
H72c H 0.6121 0.1353 0.4982 0.099 Uiso 1 1 calc R . .
C81 C 0.8010(2) 0.22872(19) 0.36436(16) 0.0450(8) Uani 1 1 d . . .
H81a H 0.8274 0.2391 0.3253 0.054 Uiso 1 1 calc R . .
H81b H 0.8387 0.1883 0.3809 0.054 Uiso 1 1 calc R . .
C82 C 0.8224(2) 0.2880(2) 0.40519(18) 0.0557(10) Uani 1 1 d . . .
H82a H 0.7856 0.3283 0.3888 0.084 Uiso 1 1 calc R . .
H82b H 0.8972 0.2972 0.4092 0.084 Uiso 1 1 calc R . .
H82c H 0.7985 0.2774 0.4443 0.084 Uiso 1 1 calc R . .
N(5) N 0.36179(17) 0.18617(13) 0.21172(11) 0.0327(5) Uani 1 1 d . . .
C(1) C 0.3442(2) 0.18608(16) 0.15243(13) 0.0358(6) Uani 1 1 d . . .
N(6) N 0.33514(18) 0.12486(13) 0.12715(11) 0.0350(5) Uani 1 1 d . . .
C(2) C 0.3503(2) 0.08088(17) 0.17530(16) 0.0437(7) Uani 1 1 d . . .
H(2 H 0.3498 0.0326 0.1726 0.052 Uiso 1 1 calc R . .
C(3) C 0.3659(2) 0.11608(17) 0.22629(15) 0.0390(7) Uani 1 1 d . . .
H(3 H 0.3775 0.0973 0.2650 0.047 Uiso 1 1 calc R . .
C(4) C 0.3376(3) 0.24972(18) 0.11788(16) 0.0479(8) Uani 1 1 d . . .
H(4a H 0.4059 0.2716 0.1199 0.072 Uiso 1 1 calc R . .
H(4b H 0.2874 0.2804 0.1344 0.072 Uiso 1 1 calc R . .
H(4c H 0.3152 0.2395 0.0764 0.072 Uiso 1 1 calc R . .
K1 K 0.64350(4) 0.59507(3) 0.40075(3) 0.03163(14) Uani 1 1 d . . .
O1c O 0.47779(17) 0.49972(12) 0.38352(10) 0.0410(5) Uani 1 1 d . . .
O2c O 0.67350(17) 0.45916(12) 0.43852(10) 0.0415(5) Uani 1 1 d . . .
O3c O 0.71339(17) 0.62925(13) 0.28883(11) 0.0469(6) Uani 1 1 d . . .
O4c O 0.84829(17) 0.63373(17) 0.39341(12) 0.0617(8) Uani 1 1 d . . .
O5c O 0.5306(2) 0.71748(14) 0.39501(15) 0.0634(7) Uani 1 1 d . . .
O6c O 0.6100(2) 0.65739(13) 0.50426(12) 0.0602(7) Uani 1 1 d . . .
N1c N 0.4870(2) 0.61507(15) 0.29865(12) 0.0426(6) Uani 1 1 d . . .
N2c N 0.7923(2) 0.56574(18) 0.50205(11) 0.0482(7) Uani 1 1 d . . .
C1c C 0.4282(3) 0.5502(2) 0.28836(16) 0.0521(9) Uani 1 1 d . . .
H1ca H 0.3666 0.5593 0.2607 0.063 Uiso 1 1 calc R . .
H1cb H 0.4726 0.5174 0.2687 0.063 Uiso 1 1 calc R . .
C2c C 0.3939(3) 0.5187(2) 0.34169(17) 0.0524(9) Uani 1 1 d . . .
H2ca H 0.3481 0.5509 0.3610 0.063 Uiso 1 1 calc R . .
H2cb H 0.3526 0.4777 0.3304 0.063 Uiso 1 1 calc R . .
C3c C 0.5258(3) 0.43800(19) 0.37204(15) 0.0451(8) Uani 1 1 d . . .
H3ca H 0.5714 0.4437 0.3391 0.054 Uiso 1 1 calc R . .
H3cb H 0.4726 0.4033 0.3600 0.054 Uiso 1 1 calc R . .
C4c C 0.5881(3) 0.41517(18) 0.42657(18) 0.0499(8) Uani 1 1 d . . .
H4ca H 0.5442 0.4152 0.4606 0.060 Uiso 1 1 calc R . .
H4cb H 0.6131 0.3681 0.4210 0.060 Uiso 1 1 calc R . .
C5c C 0.7227(3) 0.4479(2) 0.49652(16) 0.0536(9) Uani 1 1 d . . .
H5ca H 0.7442 0.3997 0.5008 0.064 Uiso 1 1 calc R . .
H5cb H 0.6733 0.4579 0.5268 0.064 Uiso 1 1 calc R . .
C6c C 0.8149(3) 0.4929(2) 0.50575(16) 0.0562(10) Uani 1 1 d . . .
H6ca H 0.8500 0.4831 0.5453 0.067 Uiso 1 1 calc R . .
H6cb H 0.8640 0.4815 0.4757 0.067 Uiso 1 1 calc R . .
C7c C 0.5413(3) 0.6291(2) 0.24544(15) 0.0469(8) Uani 1 1 d . . .
H7ca H 0.5495 0.6790 0.2416 0.056 Uiso 1 1 calc R . .
H7cb H 0.4975 0.6131 0.2103 0.056 Uiso 1 1 calc R . .
C8c C 0.6467(3) 0.5965(2) 0.24460(16) 0.0542(9) Uani 1 1 d . . .
H8ca H 0.6422 0.5472 0.2532 0.065 Uiso 1 1 calc R . .
H8cb H 0.6738 0.6021 0.2051 0.065 Uiso 1 1 calc R . .
C9c C 0.8199(3) 0.6096(3) 0.2889(2) 0.0681(12) Uani 1 1 d . . .
H9ca H 0.8458 0.6201 0.2498 0.082 Uiso 1 1 calc R . .
H9cb H 0.8261 0.5599 0.2956 0.082 Uiso 1 1 calc R . .
C10c C 0.8817(3) 0.6451(3) 0.33469(18) 0.0719(14) Uani 1 1 d . . .
H10a H 0.8789 0.6945 0.3261 0.086 Uiso 1 1 calc R . .
H10b H 0.9548 0.6303 0.3339 0.086 Uiso 1 1 calc R . .
C11c C 0.9226(3) 0.6028(2) 0.43249(15) 0.0545(10) Uani 1 1 d . . .
H11c H 0.9896 0.6271 0.4316 0.065 Uiso 1 1 calc R . .
H11d H 0.9331 0.5550 0.4203 0.065 Uiso 1 1 calc R . .
C12c C 0.8873(3) 0.6045(3) 0.49383(17) 0.0711(14) Uani 1 1 d . . .
H12d H 0.9437 0.5865 0.5216 0.085 Uiso 1 1 calc R . .
H12e H 0.8756 0.6526 0.5048 0.085 Uiso 1 1 calc R . .
C13c C 0.4179(3) 0.6704(2) 0.31093(17) 0.0524(9) Uani 1 1 d . . .
H13a H 0.3674 0.6541 0.3386 0.063 Uiso 1 1 calc R . .
H13b H 0.3785 0.6841 0.2735 0.063 Uiso 1 1 calc R . .
C14c C 0.4718(3) 0.7296(2) 0.3366(2) 0.0605(10) Uani 1 1 d . . .
H14a H 0.4202 0.7661 0.3416 0.073 Uiso 1 1 calc R . .
H14b H 0.5207 0.7464 0.3083 0.073 Uiso 1 1 calc R . .
C15c C 0.4763(4) 0.7174(2) 0.4422(2) 0.0755(13) Uani 1 1 d . . .
H15a H 0.4336 0.6756 0.4424 0.091 Uiso 1 1 calc R . .
H15b H 0.4290 0.7571 0.4406 0.091 Uiso 1 1 calc R . .
C16c C 0.5467(5) 0.7205(2) 0.4978(2) 0.093(2) Uani 1 1 d . . .
H16a H 0.5930 0.7605 0.4964 0.112 Uiso 1 1 calc R . .
H16b H 0.5050 0.7256 0.5325 0.112 Uiso 1 1 calc R . .
C17c C 0.6916(4) 0.6576(2) 0.54984(19) 0.0768(15) Uani 1 1 d . . .
H17a H 0.6635 0.6698 0.5880 0.092 Uiso 1 1 calc R . .
H17b H 0.7435 0.6925 0.5409 0.092 Uiso 1 1 calc R . .
C18c C 0.7432(3) 0.5891(3) 0.55545(15) 0.0647(13) Uani 1 1 d . . .
H18a H 0.7969 0.5907 0.5891 0.078 Uiso 1 1 calc R . .
H18b H 0.6907 0.5550 0.5653 0.078 Uiso 1 1 calc R . .

loop_
_atom_site_aniso_label
_atom_site_aniso_U_11
_atom_site_aniso_U_22
_atom_site_aniso_U_33
_atom_site_aniso_U_23
_atom_site_aniso_U_13
_atom_site_aniso_U_12
Fe(1 0.01895(17) 0.02393(19) 0.02280(18) 0.00105(13) 0.00231(13) 0.00282(13)
N(1) 0.0198(9) 0.0276(11) 0.0257(10) 0.0012(8) 0.0021(8) 0.0023(8)
N(2) 0.0196(9) 0.0248(10) 0.0237(10) 0.0010(8) 0.0012(8) 0.0016(8)
N(3) 0.0210(10) 0.0286(11) 0.0274(10) 0.0039(9) 0.0018(8) 0.0029(8)
N(4) 0.0209(10) 0.0341(12) 0.0288(11) 0.0060(9) 0.0037(8) 0.0048(9)
C(a1 0.0221(11) 0.0333(14) 0.0285(12) 0.0022(11) 0.0046(10) 0.0012(10)
C(a2 0.0238(12) 0.0252(12) 0.0257(12) 0.0005(10) 0.0021(9) -0.0003(10)
C(a3 0.0218(11) 0.0224(12) 0.0255(11) -0.0012(9) -0.0011(9) 0.0015(9)
C(a4 0.0185(10) 0.0264(12) 0.0247(11) -0.0022(10) -0.0006(9) 0.0006(9)
C(a5 0.0211(11) 0.0279(12) 0.0238(11) 0.0015(10) -0.0006(9) -0.0009(10)
C(a6 0.0265(12) 0.0297(13) 0.0302(13) 0.0047(11) 0.0031(10) 0.0032(10)
C(a7 0.0242(12) 0.0393(15) 0.0341(14) 0.0084(12) 0.0026(11) 0.0092(11)
C(a8 0.0198(11) 0.0404(15) 0.0292(13) 0.0059(11) 0.0040(10) 0.0061(11)
C(b1 0.0235(12) 0.0369(15) 0.0325(13) 0.0064(11) 0.0056(10) -0.0008(11)
C(b2 0.0246(12) 0.0308(13) 0.0306(13) 0.0043(11) 0.0052(10) -0.0014(10)
C(b3 0.0203(11) 0.0217(12) 0.0318(13) -0.0013(10) -0.0019(10) 0.0017(9)
C(b4 0.0203(11) 0.0257(12) 0.0292(12) -0.0014(10) -0.0007(9) 0.0021(9)
C(b5 0.0235(12) 0.0296(13) 0.0268(12) 0.0026(10) 0.0013(10) -0.0023(10)
C(b6 0.0258(12) 0.0304(13) 0.0312(13) 0.0061(11) 0.0006(10) -0.0012(10)
C(b7 0.0245(13) 0.0492(18) 0.0405(15) 0.0136(14) 0.0046(11) 0.0091(12)
C(b8 0.0227(12) 0.0497(18) 0.0371(15) 0.0129(13) 0.0031(11) 0.0078(12)
C(m1 0.0245(12) 0.0225(12) 0.0276(12) 0.0021(10) 0.0003(10) 0.0018(10)
C(m2 0.0174(10) 0.0280(12) 0.0257(12) -0.0005(10) 0.0007(9) -0.0007(9)
C(m3 0.0275(13) 0.0336(14) 0.0359(14) 0.0111(12) 0.0033(11) 0.0078(11)
C(m4 0.0193(11) 0.0411(15) 0.0309(13) 0.0041(11) 0.0053(10) 0.0041(11)
C11 0.0220(13) 0.063(2) 0.0464(17) 0.0184(16) 0.0072(12) -0.0021(13)
C12 0.0394(18) 0.110(4) 0.050(2) 0.014(2) 0.0146(16) 0.006(2)
C21 0.0281(13) 0.0337(15) 0.0404(15) 0.0129(12) 0.0061(11) 0.0005(11)
C22 0.062(2) 0.0500(19) 0.0349(16) 0.0137(14) 0.0137(15) 0.0152(17)
C31 0.0241(12) 0.0272(13) 0.0422(15) 0.0074(11) -0.0006(11) 0.0039(10)
C32 0.0466(18) 0.0428(18) 0.0456(18) 0.0148(14) -0.0153(15) -0.0075(14)
C41 0.0183(11) 0.0319(14) 0.0393(14) 0.0037(11) -0.0003(10) 0.0024(10)
C42 0.0287(14) 0.0435(17) 0.0556(19) -0.0055(15) 0.0143(13) -0.0007(13)
C51 0.0235(12) 0.0317(14) 0.0333(13) 0.0051(11) 0.0025(10) -0.0026(10)
C52 0.0367(15) 0.0380(16) 0.0437(16) 0.0017(13) 0.0101(13) 0.0007(13)
C61 0.0296(13) 0.0370(15) 0.0439(16) 0.0141(13) 0.0040(12) 0.0000(12)
C62 0.089(3) 0.051(2) 0.0441(19) 0.0169(17) -0.009(2) 0.010(2)
C71 0.0286(14) 0.055(2) 0.058(2) 0.0228(17) 0.0044(14) 0.0078(14)
C72 0.078(3) 0.062(3) 0.057(2) 0.013(2) -0.004(2) 0.012(2)
C81 0.0220(13) 0.061(2) 0.0518(19) 0.0210(16) 0.0048(13) 0.0065(13)
C82 0.0267(14) 0.069(2) 0.070(2) 0.029(2) -0.0020(15) 0.0013(16)
N(5) 0.0229(10) 0.0383(13) 0.0376(12) -0.0069(10) 0.0066(9) 0.0015(9)
C(1) 0.0266(13) 0.0435(17) 0.0374(15) -0.0063(13) 0.0041(11) 0.0004(12)
N(6) 0.0283(11) 0.0383(13) 0.0384(13) -0.0109(11) 0.0029(10) 0.0020(10)
C(2) 0.0324(15) 0.0377(17) 0.061(2) -0.0114(15) 0.0011(14) 0.0027(13)
C(3) 0.0318(14) 0.0423(17) 0.0430(16) 0.0020(13) 0.0031(12) 0.0052(13)
C(4) 0.057(2) 0.0448(19) 0.0423(17) -0.0043(14) 0.0030(15) -0.0009(16)
K1 0.0232(3) 0.0372(3) 0.0349(3) 0.0003(2) 0.0050(2) -0.0031(2)
O1c 0.0365(11) 0.0449(12) 0.0399(11) 0.0004(9) -0.0074(9) -0.0070(9)
O2c 0.0363(11) 0.0448(12) 0.0425(12) 0.0057(10) -0.0023(9) -0.0022(9)
O3c 0.0300(11) 0.0617(15) 0.0497(13) 0.0064(11) 0.0084(9) 0.0054(10)
O4c 0.0276(11) 0.100(2) 0.0579(15) 0.0320(15) 0.0093(10) -0.0016(12)
O5c 0.0565(16) 0.0478(15) 0.087(2) -0.0088(14) 0.0130(15) 0.0037(13)
O6c 0.0744(18) 0.0486(15) 0.0616(16) -0.0189(12) 0.0315(14) -0.0159(13)
N1c 0.0312(12) 0.0551(17) 0.0418(14) 0.0166(12) 0.0046(11) 0.0032(12)
N2c 0.0366(14) 0.080(2) 0.0285(12) -0.0048(13) 0.0031(10) -0.0241(14)
C1c 0.0385(17) 0.066(2) 0.0496(19) 0.0038(17) -0.0093(15) -0.0091(16)
C2c 0.0431(18) 0.056(2) 0.055(2) 0.0062(17) -0.0112(16) -0.0117(16)
C3c 0.0379(16) 0.052(2) 0.0456(18) -0.0130(15) 0.0058(14) -0.0097(14)
C4c 0.0476(19) 0.0385(17) 0.064(2) 0.0037(16) 0.0041(17) -0.0058(15)
C5c 0.057(2) 0.058(2) 0.0452(19) 0.0172(17) -0.0017(16) 0.0024(18)
C6c 0.0403(18) 0.088(3) 0.0384(17) 0.0158(18) -0.0085(14) -0.0023(18)
C7c 0.0393(17) 0.064(2) 0.0383(16) 0.0097(15) 0.0050(13) 0.0058(16)
C8c 0.053(2) 0.069(2) 0.0424(18) 0.0089(17) 0.0124(16) 0.0028(18)
C9c 0.0414(19) 0.099(3) 0.066(2) 0.032(2) 0.0198(18) 0.012(2)
C10c 0.0271(16) 0.131(4) 0.059(2) 0.042(3) 0.0083(16) -0.003(2)
C11c 0.0287(15) 0.092(3) 0.0426(18) 0.0110(18) 0.0031(13) -0.0110(17)
C12c 0.046(2) 0.126(4) 0.0417(19) -0.009(2) 0.0034(16) -0.047(2)
C13c 0.0412(17) 0.067(2) 0.0506(19) 0.0192(18) 0.0109(15) 0.0123(17)
C14c 0.056(2) 0.056(2) 0.072(3) 0.023(2) 0.016(2) 0.0136(19)
C15c 0.100(4) 0.046(2) 0.083(3) 0.009(2) 0.030(3) 0.009(2)
C16c 0.165(6) 0.043(2) 0.083(3) -0.024(2) 0.080(4) -0.016(3)
C17c 0.103(4) 0.074(3) 0.059(2) -0.033(2) 0.043(3) -0.044(3)
C18c 0.061(2) 0.103(4) 0.0311(16) -0.0129(19) 0.0088(16) -0.043(2)

loop_
_geom_bond_atom_site_label_1
_geom_bond_atom_site_label_2
_geom_bond_distance
_geom_bond_site_symmetry_2
_geom_bond_publ_flag
Fe(1 N(5) 2.060(2) . ?
Fe(1 N(1) 2.107(2) . ?
Fe(1 N(3) 2.113(2) . ?
Fe(1 N(4) 2.115(2) . ?
Fe(1 N(2) 2.117(2) . ?
N(1) C(a1 1.369(3) . ?
N(1) C(a2 1.374(3) . ?
N(2) C(a3 1.369(3) . ?
N(2) C(a4 1.370(3) . ?
N(3) C(a5 1.371(3) . ?
N(3) C(a6 1.373(3) . ?
N(4) C(a8 1.364(3) . ?
N(4) C(a7 1.370(4) . ?
C(a1 C(m4 1.392(4) . ?
C(a1 C(b1 1.450(4) . ?
C(a2 C(m1 1.395(3) . ?
C(a2 C(b2 1.455(4) . ?
C(a3 C(m1 1.398(4) . ?
C(a3 C(b3 1.456(3) . ?
C(a4 C(m2 1.396(4) . ?
C(a4 C(b4 1.454(3) . ?
C(a5 C(m2 1.401(3) . ?
C(a5 C(b5 1.453(4) . ?
C(a6 C(m3 1.397(4) . ?
C(a6 C(b6 1.452(4) . ?
C(a7 C(m3 1.393(4) . ?
C(a7 C(b7 1.454(4) . ?
C(a8 C(m4 1.400(4) . ?
C(a8 C(b8 1.454(4) . ?
C(b1 C(b2 1.364(4) . ?
C(b1 C11 1.507(4) . ?
C(b2 C21 1.498(4) . ?
C(b3 C(b4 1.364(4) . ?
C(b3 C31 1.501(4) . ?
C(b4 C41 1.504(3) . ?
C(b5 C(b6 1.365(4) . ?
C(b5 C51 1.507(3) . ?
C(b6 C61 1.500(4) . ?
C(b7 C(b8 1.360(4) . ?
C(b7 C71 1.513(4) . ?
C(b8 C81 1.487(4) . ?
C(m1 H(m1 0.9500 . ?
C(m2 H(m2 0.9500 . ?
C(m3 H(m3 0.9500 . ?
C(m4 H(m4 0.9500 . ?
C11 C12 1.555(6) . ?
C11 H11a 0.9900 . ?
C11 H11b 0.9900 . ?
C12 H12a 0.9800 . ?
C12 H12b 0.9800 . ?
C12 H12c 0.9800 . ?
C21 C22 1.524(5) . ?
C21 H21a 0.9900 . ?
C21 H21b 0.9900 . ?
C22 H22a 0.9800 . ?
C22 H22b 0.9800 . ?
C22 H22c 0.9800 . ?
C31 C32 1.531(4) . ?
C31 H31a 0.9900 . ?
C31 H31b 0.9900 . ?
C32 H32a 0.9800 . ?
C32 H32b 0.9800 . ?
C32 H32c 0.9800 . ?
C41 C42 1.515(4) . ?
C41 H41a 0.9900 . ?
C41 H41b 0.9900 . ?
C42 H42a 0.9800 . ?
C42 H42b 0.9800 . ?
C42 H42c 0.9800 . ?
C51 C52 1.521(4) . ?
C51 H51a 0.9900 . ?
C51 H51b 0.9900 . ?
C52 H52a 0.9800 . ?
C52 H52b 0.9800 . ?
C52 H52c 0.9800 . ?
C61 C62 1.501(5) . ?
C61 H61a 0.9900 . ?
C61 H61b 0.9900 . ?
C62 H62a 0.9800 . ?
C62 H62b 0.9800 . ?
C62 H62c 0.9800 . ?
C71 C72 1.477(6) . ?
C71 H71a 0.9900 . ?
C71 H71b 0.9900 . ?
C72 H72a 0.9800 . ?
C72 H72b 0.9800 . ?
C72 H72c 0.9800 . ?
C81 C82 1.498(6) . ?
C81 H81a 0.9900 . ?
C81 H81b 0.9900 . ?
C82 H82a 0.9800 . ?
C82 H82b 0.9800 . ?
C82 H82c 0.9800 . ?
N(5) C(1) 1.342(4) . ?
N(5) C(3) 1.415(4) . ?
C(1) N(6) 1.332(4) . ?
C(1) C(4) 1.472(5) . ?
N(6) C(2) 1.391(4) . ?
C(2) C(3) 1.345(5) . ?
C(2) H(2 0.9500 . ?
C(3) H(3 0.9500 . ?
C(4) H(4a 0.9800 . ?
C(4) H(4b 0.9800 . ?
C(4) H(4c 0.9800 . ?
K1 O6c 2.703(3) . ?
K1 O4c 2.770(2) . ?
K1 O5c 2.809(3) . ?
K1 O2c 2.819(2) . ?
K1 O3c 2.830(2) . ?
K1 O1c 2.848(2) . ?
K1 N2c 2.932(3) . ?
K1 N1c 2.976(3) . ?
O1c C3c 1.394(4) . ?
O1c C2c 1.432(4) . ?
O2c C4c 1.412(4) . ?
O2c C5c 1.429(4) . ?
O3c C8c 1.422(5) . ?
O3c C9c 1.429(4) . ?
O4c C11c 1.394(4) . ?
O4c C10c 1.443(4) . ?
O5c C15c 1.321(5) . ?
O5c C14c 1.490(5) . ?
O6c C17c 1.416(6) . ?
O6c C16c 1.486(6) . ?
N1c C13c 1.446(5) . ?
N1c C7c 1.464(4) . ?
N1c C1c 1.493(5) . ?
N2c C6c 1.461(6) . ?
N2c C12c 1.468(4) . ?
N2c C18c 1.478(5) . ?
C1c C2c 1.452(5) . ?
C1c H1ca 0.9900 . ?
C1c H1cb 0.9900 . ?
C2c H2ca 0.9900 . ?
C2c H2cb 0.9900 . ?
C3c C4c 1.489(5) . ?
C3c H3ca 0.9900 . ?
C3c H3cb 0.9900 . ?
C4c H4ca 0.9900 . ?
C4c H4cb 0.9900 . ?
C5c C6c 1.485(5) . ?
C5c H5ca 0.9900 . ?
C5c H5cb 0.9900 . ?
C6c H6ca 0.9900 . ?
C6c H6cb 0.9900 . ?
C7c C8c 1.507(5) . ?
C7c H7ca 0.9900 . ?
C7c H7cb 0.9900 . ?
C8c H8ca 0.9900 . ?
C8c H8cb 0.9900 . ?
C9c C10c 1.438(7) . ?
C9c H9ca 0.9900 . ?
C9c H9cb 0.9900 . ?
C10c H10a 0.9900 . ?
C10c H10b 0.9900 . ?
C11c C12c 1.492(5) . ?
C11c H11c 0.9900 . ?
C11c H11d 0.9900 . ?
C12c H12d 0.9900 . ?
C12c H12e 0.9900 . ?
C13c C14c 1.453(6) . ?
C13c H13a 0.9900 . ?
C13c H13b 0.9900 . ?
C14c H14a 0.9900 . ?
C14c H14b 0.9900 . ?
C15c C16c 1.494(8) . ?
C15c H15a 0.9900 . ?
C15c H15b 0.9900 . ?
C16c H16a 0.9900 . ?
C16c H16b 0.9900 . ?
C17c C18c 1.503(7) . ?
C17c H17a 0.9900 . ?
C17c H17b 0.9900 . ?
C18c H18a 0.9900 . ?
C18c H18b 0.9900 . ?
